data_4087334
loop_
_publ_author_name
'Pushkarevsky, Nikolay A.'
'Ilyin, Igor Yu.'
'Petrov, Pavel A.'
'Samsonenko, Denis G.'
'Ryzhikov, Maxim R.'
'Roesky, Peter W.'
'Konchenko, Sergey N.'

_publ_section_title
;
 Different Reductive Reactivities of SmCpx2(THF)n (Cpx = C5Me5 and
 C5H3tBu2) Samarocenes toward P2Ph4: THF Ring-Opening and Ligand-Exchange
 Pathways
;
_journal_issue 7
_journal_name_full Organometallics
_journal_page_first 1287
_journal_paper_doi 10.1021/acs.organomet.7b00014
_journal_volume 36
_journal_year 2017
_chemical_formula_sum 'C72 H96 O2 P2 Sm2'
_chemical_formula_weight 1356.12
_space_group_crystal_system triclinic
_space_group_IT_number 2
_space_group_name_Hall '-P 1'
_space_group_name_H-M_alt 'P -1'
_symmetry_space_group_name_Hall '-P 1'
_symmetry_space_group_name_H-M 'P -1'
_atom_sites_solution_hydrogens geom
_atom_sites_solution_primary direct
_atom_sites_solution_secondary difmap
_audit_creation_method SHELXL-2014/7
_cell_angle_alpha 73.301(3)
_cell_angle_beta 87.674(3)
_cell_angle_gamma 84.906(2)
_cell_formula_units_Z 1
_cell_length_a 10.6426(3)
_cell_length_b 11.5158(3)
_cell_length_c 13.8236(6)
_cell_measurement_reflns_used 8109
_cell_measurement_temperature 130(2)
_cell_measurement_theta_max 28.75
_cell_measurement_theta_min 3.53
_cell_volume 1616.13(10)
_computing_cell_refinement 'CrysAlisPro 1.171.38.41 (Rigaku OD, 2015)'
_computing_data_collection 'CrysAlisPro 1.171.38.41 (Rigaku OD, 2015)'
_computing_data_reduction 'CrysAlisPro 1.171.38.41 (Rigaku OD, 2015)'
_computing_molecular_graphics 'ShelXle (H\"ubschle, 2011)'
_computing_publication_material 'CIFTAB-2014 (Sheldrick, 2015)'
_computing_structure_refinement 'SHELXL-2014 (Sheldrick, 2015)'
_computing_structure_solution 'SHELXT-2014 (Sheldrick, 2015)'
_diffrn_ambient_temperature 130(2)
_diffrn_detector 'CCD plate'
_diffrn_detector_area_resol_mean 10.6168
_diffrn_detector_type AtlasS2
_diffrn_measured_fraction_theta_full 0.998
_diffrn_measured_fraction_theta_max 0.819
_diffrn_measurement_device 'four-circle diffractometer'
_diffrn_measurement_device_type 'New Xcalibur, AtlasS2'
_diffrn_measurement_method '\w scans'
_diffrn_radiation_monochromator graphite
_diffrn_radiation_probe x-ray
_diffrn_radiation_source 'fine-focus sealed tube'
_diffrn_radiation_type MoK\a
_diffrn_radiation_wavelength 0.71073
_diffrn_reflns_av_R_equivalents 0.0243
_diffrn_reflns_av_unetI/netI 0.0433
_diffrn_reflns_Laue_measured_fraction_full 0.998
_diffrn_reflns_Laue_measured_fraction_max 0.819
_diffrn_reflns_limit_h_max 14
_diffrn_reflns_limit_h_min -12
_diffrn_reflns_limit_k_max 13
_diffrn_reflns_limit_k_min -15
_diffrn_reflns_limit_l_max 16
_diffrn_reflns_limit_l_min -13
_diffrn_reflns_number 12376
_diffrn_reflns_point_group_measured_fraction_full 0.998
_diffrn_reflns_point_group_measured_fraction_max 0.819
_diffrn_reflns_theta_full 25.500
_diffrn_reflns_theta_max 29.062
_diffrn_reflns_theta_min 3.406
_diffrn_source 'sealed X-ray tube'
_exptl_absorpt_coefficient_mu 1.892
_exptl_absorpt_correction_T_max 1.00000
_exptl_absorpt_correction_T_min 0.95628
_exptl_absorpt_correction_type multi-scan
_exptl_absorpt_process_details
;
CrysAlisPro 1.171.38.41 (Rigaku Oxford Diffraction, 2015)
Empirical absorption correction using spherical harmonics,
implemented in SCALE3 ABSPACK scaling algorithm.
;
_exptl_crystal_colour yellow
_exptl_crystal_density_diffrn 1.393
_exptl_crystal_description block
_exptl_crystal_F_000 698
_exptl_crystal_size_max 0.28
_exptl_crystal_size_mid 0.20
_exptl_crystal_size_min 0.12
_refine_diff_density_max 0.734
_refine_diff_density_min -0.494
_refine_diff_density_rms 0.085
_refine_ls_extinction_method none
_refine_ls_goodness_of_fit_ref 1.065
_refine_ls_hydrogen_treatment constr
_refine_ls_matrix_type full
_refine_ls_number_parameters 362
_refine_ls_number_reflns 7091
_refine_ls_number_restraints 0
_refine_ls_restrained_S_all 1.065
_refine_ls_R_factor_all 0.0293
_refine_ls_R_factor_gt 0.0247
_refine_ls_shift/su_max 0.001
_refine_ls_shift/su_mean 0.000
_refine_ls_structure_factor_coef Fsqd
_refine_ls_weighting_details 'w=1/[\s^2^(Fo^2^)+(0.0164P)^2^+0.2352P] where P=(Fo^2^+2Fc^2^)/3'
_refine_ls_weighting_scheme calc
_refine_ls_wR_factor_gt 0.0497
_refine_ls_wR_factor_ref 0.0525
_reflns_Friedel_coverage 0.000
_reflns_number_gt 6486
_reflns_number_total 7091
_reflns_threshold_expression >2\s(I)
_cod_data_source_file om7b00014_si_002.cif
_cod_data_source_block 3b
_cod_original_cell_volume 1616.15(10)
_cod_database_code 4087334
_shelx_shelxl_version_number 2014/7
_shelx_space_group_comment
;
The symmetry employed for this shelxl refinement is uniquely defined
by the following loop, which should always be used as a source of
symmetry information in preference to the above space-group names.
They are only intended as comments.
;
_shelx_estimated_absorpt_t_min 0.619
_shelx_estimated_absorpt_t_max 0.805

loop_
_space_group_symop_operation_xyz
'x, y, z'
'-x, -y, -z'

loop_
_atom_site_label
_atom_site_type_symbol
_atom_site_fract_x
_atom_site_fract_y
_atom_site_fract_z
_atom_site_U_iso_or_equiv
_atom_site_adp_type
_atom_site_occupancy
_atom_site_site_symmetry_order
_atom_site_calc_flag
_atom_site_refinement_flags_posn
_atom_site_refinement_flags_adp
Sm1 Sm 0.28714(2) 0.35021(2) 0.30325(2) 0.01375(4) Uani 1 1 d . .
P1 P 0.28132(5) 0.09770(5) 0.27565(5) 0.01815(13) Uani 1 1 d . .
O1 O 0.57330(14) -0.25791(15) 0.59137(13) 0.0233(4) Uani 1 1 d . .
C51 C 0.2752(2) -0.0120(2) 0.40154(19) 0.0214(5) Uani 1 1 d . .
H51A H 0.3377 0.0094 0.4434 0.026 Uiso 1 1 calc R U
H51B H 0.1910 0.0022 0.4312 0.026 Uiso 1 1 calc R U
C52 C 0.2978(2) -0.1494(2) 0.4152(2) 0.0226(5) Uani 1 1 d . .
H52A H 0.2155 -0.1840 0.4178 0.027 Uiso 1 1 calc R U
H52B H 0.3459 -0.1627 0.3560 0.027 Uiso 1 1 calc R U
C53 C 0.3700(2) -0.2163(2) 0.5110(2) 0.0245(6) Uani 1 1 d . .
H53A H 0.3343 -0.1864 0.5675 0.029 Uiso 1 1 calc R U
H53B H 0.3576 -0.3041 0.5278 0.029 Uiso 1 1 calc R U
C54 C 0.5102(2) -0.2001(2) 0.5017(2) 0.0254(6) Uani 1 1 d . .
H54A H 0.5469 -0.2335 0.4474 0.030 Uiso 1 1 calc R U
H54B H 0.5228 -0.1122 0.4822 0.030 Uiso 1 1 calc R U
C11 C 0.4349(2) 0.3105(2) 0.0489(2) 0.0292(6) Uani 1 1 d . .
H11A H 0.4688 0.3547 -0.0171 0.044 Uiso 1 1 calc R U
H11B H 0.3580 0.2742 0.0395 0.044 Uiso 1 1 calc R U
H11C H 0.4977 0.2461 0.0836 0.044 Uiso 1 1 calc R U
C12 C 0.6172(2) 0.3620(2) 0.2073(2) 0.0312(7) Uani 1 1 d . .
H12A H 0.6293 0.2881 0.1853 0.047 Uiso 1 1 calc R U
H12B H 0.6248 0.3406 0.2809 0.047 Uiso 1 1 calc R U
H12C H 0.6814 0.4173 0.1751 0.047 Uiso 1 1 calc R U
C13 C 0.4962(3) 0.5878(2) 0.2721(2) 0.0337(7) Uani 1 1 d . .
H13A H 0.5669 0.6309 0.2355 0.051 Uiso 1 1 calc R U
H13B H 0.5273 0.5261 0.3331 0.051 Uiso 1 1 calc R U
H13C H 0.4343 0.6459 0.2913 0.051 Uiso 1 1 calc R U
C14 C 0.2474(2) 0.6886(2) 0.1390(2) 0.0279(6) Uani 1 1 d . .
H14A H 0.2701 0.7427 0.0730 0.042 Uiso 1 1 calc R U
H14B H 0.2690 0.7235 0.1924 0.042 Uiso 1 1 calc R U
H14C H 0.1566 0.6793 0.1418 0.042 Uiso 1 1 calc R U
C15 C 0.1952(2) 0.5015(2) 0.0231(2) 0.0270(6) Uani 1 1 d . .
H15A H 0.1138 0.4924 0.0591 0.040 Uiso 1 1 calc R U
H15B H 0.2094 0.4401 -0.0135 0.040 Uiso 1 1 calc R U
H15C H 0.1949 0.5829 -0.0249 0.040 Uiso 1 1 calc R U
C21 C 0.1465(3) 0.1691(2) 0.5519(2) 0.0331(7) Uani 1 1 d . .
H21A H 0.0941 0.1063 0.5448 0.050 Uiso 1 1 calc R U
H21B H 0.1259 0.1869 0.6162 0.050 Uiso 1 1 calc R U
H21C H 0.2357 0.1399 0.5507 0.050 Uiso 1 1 calc R U
C22 C 0.2358(2) 0.4271(3) 0.5419(2) 0.0351(7) Uani 1 1 d . .
H22A H 0.3149 0.4592 0.5113 0.053 Uiso 1 1 calc R U
H22B H 0.2547 0.3530 0.5973 0.053 Uiso 1 1 calc R U
H22C H 0.1871 0.4880 0.5683 0.053 Uiso 1 1 calc R U
C23 C 0.1058(2) 0.6200(2) 0.3619(2) 0.0317(7) Uani 1 1 d . .
H23A H 0.0596 0.6627 0.3003 0.047 Uiso 1 1 calc R U
H23B H 0.1929 0.6431 0.3547 0.047 Uiso 1 1 calc R U
H23C H 0.0649 0.6421 0.4196 0.047 Uiso 1 1 calc R U
C24 C -0.0481(2) 0.4812(3) 0.2376(2) 0.0328(7) Uani 1 1 d . .
H24A H -0.1346 0.4945 0.2615 0.049 Uiso 1 1 calc R U
H24B H -0.0466 0.4274 0.1939 0.049 Uiso 1 1 calc R U
H24C H -0.0175 0.5594 0.1993 0.049 Uiso 1 1 calc R U
C25 C -0.0348(2) 0.2045(2) 0.3627(2) 0.0330(7) Uani 1 1 d . .
H25A H 0.0085 0.1232 0.3887 0.049 Uiso 1 1 calc R U
H25B H -0.0482 0.2216 0.2901 0.049 Uiso 1 1 calc R U
H25C H -0.1164 0.2080 0.3977 0.049 Uiso 1 1 calc R U
C111 C 0.4207(2) 0.0323(2) 0.22354(19) 0.0198(5) Uani 1 1 d . .
C112 C 0.5377(2) 0.0457(2) 0.2602(2) 0.0251(6) Uani 1 1 d . .
H112 H 0.5420 0.0904 0.3079 0.030 Uiso 1 1 calc R U
C113 C 0.6472(2) -0.0063(3) 0.2270(2) 0.0329(7) Uani 1 1 d . .
H113 H 0.7265 0.0037 0.2515 0.040 Uiso 1 1 calc R U
C114 C 0.6417(2) -0.0724(3) 0.1587(2) 0.0360(7) Uani 1 1 d . .
H114 H 0.7171 -0.1093 0.1374 0.043 Uiso 1 1 calc R U
C115 C 0.5272(2) -0.0851(2) 0.1210(2) 0.0323(7) Uani 1 1 d . .
H115 H 0.5236 -0.1296 0.0732 0.039 Uiso 1 1 calc R U
C116 C 0.4172(2) -0.0324(2) 0.1536(2) 0.0253(6) Uani 1 1 d . .
H116 H 0.3385 -0.0410 0.1275 0.030 Uiso 1 1 calc R U
C121 C 0.1515(2) 0.0754(2) 0.20303(19) 0.0195(5) Uani 1 1 d . .
C122 C 0.0904(2) -0.0302(2) 0.2206(2) 0.0238(6) Uani 1 1 d . .
H122 H 0.1191 -0.1003 0.2728 0.029 Uiso 1 1 calc R U
C123 C -0.0119(2) -0.0353(2) 0.1633(2) 0.0303(6) Uani 1 1 d . .
H123 H -0.0531 -0.1083 0.1763 0.036 Uiso 1 1 calc R U
C124 C -0.0536(2) 0.0663(3) 0.0873(2) 0.0326(7) Uani 1 1 d . .
H124 H -0.1241 0.0635 0.0483 0.039 Uiso 1 1 calc R U
C125 C 0.0063(3) 0.1708(3) 0.0682(2) 0.0372(7) Uani 1 1 d . .
H125 H -0.0219 0.2399 0.0151 0.045 Uiso 1 1 calc R U
C126 C 0.1077(2) 0.1767(2) 0.1254(2) 0.0293(6) Uani 1 1 d . .
H126 H 0.1480 0.2502 0.1119 0.035 Uiso 1 1 calc R U
C11A C 0.4044(2) 0.3969(2) 0.11121(19) 0.0200(5) Uani 1 1 d . .
C12A C 0.4880(2) 0.4237(2) 0.17752(19) 0.0214(5) Uani 1 1 d . .
C13A C 0.4346(2) 0.5270(2) 0.20525(19) 0.0224(5) Uani 1 1 d . .
C14A C 0.3192(2) 0.5657(2) 0.15401(19) 0.0204(5) Uani 1 1 d . .
C15A C 0.2994(2) 0.4849(2) 0.09797(19) 0.0198(5) Uani 1 1 d . .
C21A C 0.1215(2) 0.2829(2) 0.46598(19) 0.0211(5) Uani 1 1 d . .
C22A C 0.1604(2) 0.3979(2) 0.4636(2) 0.0214(5) Uani 1 1 d . .
C23A C 0.1061(2) 0.4847(2) 0.3791(2) 0.0206(5) Uani 1 1 d . .
C24A C 0.0359(2) 0.4234(2) 0.32679(19) 0.0203(5) Uani 1 1 d . .
C25A C 0.0454(2) 0.2984(2) 0.3810(2) 0.0208(5) Uani 1 1 d . .

loop_
_atom_site_aniso_label
_atom_site_aniso_U_11
_atom_site_aniso_U_22
_atom_site_aniso_U_33
_atom_site_aniso_U_23
_atom_site_aniso_U_13
_atom_site_aniso_U_12
Sm1 0.01314(6) 0.01316(7) 0.01391(7) -0.00238(5) 0.00087(4) -0.00099(4)
P1 0.0194(3) 0.0149(3) 0.0197(4) -0.0044(3) -0.0016(2) -0.0004(2)
O1 0.0195(8) 0.0284(9) 0.0173(10) 0.0000(8) -0.0018(7) 0.0022(7)
C51 0.0229(12) 0.0216(13) 0.0191(14) -0.0049(11) -0.0016(10) -0.0004(10)
C52 0.0249(12) 0.0200(12) 0.0211(15) -0.0014(11) -0.0048(10) -0.0038(10)
C53 0.0239(13) 0.0236(13) 0.0223(15) -0.0003(11) -0.0034(10) -0.0017(10)
C54 0.0215(13) 0.0300(14) 0.0199(15) -0.0009(11) -0.0013(10) 0.0033(10)
C11 0.0353(15) 0.0262(14) 0.0229(16) -0.0037(12) 0.0105(11) -0.0014(11)
C12 0.0173(12) 0.0367(16) 0.0317(17) 0.0020(13) 0.0060(11) -0.0029(11)
C13 0.0387(15) 0.0286(15) 0.0331(18) -0.0036(13) -0.0078(13) -0.0135(12)
C14 0.0356(14) 0.0199(13) 0.0252(16) -0.0025(11) 0.0011(12) 0.0004(11)
C15 0.0315(14) 0.0299(14) 0.0171(15) -0.0016(12) -0.0041(11) -0.0045(11)
C21 0.0394(16) 0.0293(15) 0.0238(17) -0.0004(12) 0.0114(12) 0.0038(12)
C22 0.0294(14) 0.0518(18) 0.0307(18) -0.0237(15) -0.0002(12) 0.0010(13)
C23 0.0325(14) 0.0232(14) 0.0419(19) -0.0156(13) 0.0133(12) -0.0016(11)
C24 0.0210(13) 0.0451(17) 0.0311(18) -0.0100(14) -0.0045(11) 0.0030(12)
C25 0.0192(13) 0.0365(16) 0.050(2) -0.0221(14) 0.0099(12) -0.0086(11)
C111 0.0206(12) 0.0135(11) 0.0204(14) 0.0022(10) 0.0026(10) -0.0001(9)
C112 0.0225(13) 0.0273(14) 0.0231(16) -0.0030(12) -0.0004(10) -0.0032(10)
C113 0.0193(13) 0.0400(16) 0.0339(18) -0.0019(14) -0.0011(11) -0.0016(11)
C114 0.0250(14) 0.0376(16) 0.039(2) -0.0049(14) 0.0097(12) 0.0037(12)
C115 0.0362(15) 0.0272(14) 0.0352(18) -0.0130(13) 0.0072(13) -0.0012(12)
C116 0.0253(13) 0.0233(13) 0.0277(16) -0.0083(12) 0.0022(11) -0.0015(10)
C121 0.0194(12) 0.0210(12) 0.0176(14) -0.0058(10) -0.0002(10) 0.0023(9)
C122 0.0225(12) 0.0224(13) 0.0243(15) -0.0027(11) -0.0062(10) -0.0003(10)
C123 0.0276(14) 0.0310(15) 0.0321(18) -0.0071(13) -0.0044(12) -0.0058(11)
C124 0.0240(14) 0.0446(17) 0.0280(17) -0.0085(14) -0.0078(11) 0.0002(12)
C125 0.0353(16) 0.0343(16) 0.0316(18) 0.0069(13) -0.0135(13) 0.0033(13)
C126 0.0323(14) 0.0232(14) 0.0287(17) -0.0007(12) -0.0049(12) -0.0020(11)
C11A 0.0264(12) 0.0158(12) 0.0145(14) 0.0013(10) 0.0084(10) -0.0062(10)
C12A 0.0192(12) 0.0201(12) 0.0197(15) 0.0029(11) 0.0050(10) -0.0050(10)
C13A 0.0247(12) 0.0220(13) 0.0177(14) 0.0010(11) 0.0002(10) -0.0101(10)
C14A 0.0247(12) 0.0145(12) 0.0188(14) 0.0011(10) 0.0017(10) -0.0053(9)
C15A 0.0244(12) 0.0189(12) 0.0126(13) 0.0016(10) 0.0031(10) -0.0051(10)
C21A 0.0201(12) 0.0234(13) 0.0181(14) -0.0046(11) 0.0097(10) -0.0016(10)
C22A 0.0159(11) 0.0280(13) 0.0222(15) -0.0111(11) 0.0040(10) -0.0003(10)
C23A 0.0169(11) 0.0206(12) 0.0252(15) -0.0090(11) 0.0055(10) -0.0004(9)
C24A 0.0118(11) 0.0257(13) 0.0233(15) -0.0079(11) 0.0024(9) 0.0011(9)
C25A 0.0167(11) 0.0228(13) 0.0256(15) -0.0107(11) 0.0077(10) -0.0062(10)

loop_
_atom_type_symbol
_atom_type_description
_atom_type_scat_dispersion_real
_atom_type_scat_dispersion_imag
_atom_type_scat_source
C C 0.0033 0.0016 'International Tables Vol C Tables 4.2.6.8 and 6.1.1.4'
H H 0.0000 0.0000 'International Tables Vol C Tables 4.2.6.8 and 6.1.1.4'
O O 0.0106 0.0060 'International Tables Vol C Tables 4.2.6.8 and 6.1.1.4'
P P 0.1023 0.0942 'International Tables Vol C Tables 4.2.6.8 and 6.1.1.4'
Sm Sm -0.1638 3.4418 'International Tables Vol C Tables 4.2.6.8 and 6.1.1.4'

loop_
_geom_angle_atom_site_label_1
_geom_angle_atom_site_label_2
_geom_angle_atom_site_label_3
_geom_angle
_geom_angle_site_symmetry_1
_geom_angle_site_symmetry_3
_geom_angle_publ_flag
O1 Sm1 P1 81.62(5) 2_656 . yes
O1 Sm1 C11A 106.43(7) 2_656 . yes
O1 Sm1 C12A 84.44(7) 2_656 . yes
O1 Sm1 C13A 94.13(7) 2_656 . yes
O1 Sm1 C14A 124.03(7) 2_656 . yes
O1 Sm1 C15A 132.76(6) 2_656 . yes
O1 Sm1 C21A 84.45(7) 2_656 . yes
O1 Sm1 C22A 85.52(7) 2_656 . yes
O1 Sm1 C23A 113.69(7) 2_656 . yes
O1 Sm1 C24A 132.06(7) 2_656 . yes
O1 Sm1 C25A 111.07(7) 2_656 . yes
C11A Sm1 P1 82.00(5) . . yes
C11A Sm1 C15A 29.21(7) . . yes
C12A Sm1 P1 97.98(5) . . yes
C12A Sm1 C11A 29.51(7) . . yes
C12A Sm1 C14A 49.05(7) . . yes
C12A Sm1 C15A 48.54(7) . . yes
C12A Sm1 C21A 166.06(8) . . yes
C12A Sm1 C24A 139.28(7) . . yes
C12A Sm1 C25A 163.93(8) . . yes
C13A Sm1 P1 127.82(6) . . yes
C13A Sm1 C11A 49.24(7) . . yes
C13A Sm1 C12A 30.27(7) . . yes
C13A Sm1 C14A 29.95(7) . . yes
C13A Sm1 C15A 48.88(7) . . yes
C13A Sm1 C21A 142.97(8) . . yes
C13A Sm1 C22A 113.14(8) . . yes
C13A Sm1 C23A 99.71(7) . . yes
C13A Sm1 C24A 115.93(7) . . yes
C13A Sm1 C25A 145.27(7) . . yes
C14A Sm1 P1 127.16(5) . . yes
C14A Sm1 C11A 48.44(7) . . yes
C14A Sm1 C15A 29.07(7) . . yes
C14A Sm1 C21A 133.98(7) . . yes
C14A Sm1 C25A 119.48(7) . . yes
C15A Sm1 P1 98.52(5) . . yes
C21A Sm1 P1 88.70(5) . . yes
C21A Sm1 C11A 164.36(7) . . yes
C21A Sm1 C15A 142.67(7) . . yes
C21A Sm1 C25A 29.42(7) . . yes
C22A Sm1 P1 118.24(5) . . yes
C22A Sm1 C11A 158.30(7) . . yes
C22A Sm1 C12A 140.40(7) . . yes
C22A Sm1 C14A 109.86(7) . . yes
C22A Sm1 C15A 131.67(7) . . yes
C22A Sm1 C21A 29.83(7) . . yes
C22A Sm1 C23A 29.95(7) . . yes
C22A Sm1 C24A 49.34(7) . . yes
C22A Sm1 C25A 49.03(7) . . yes
C23A Sm1 P1 129.73(5) . . yes
C23A Sm1 C11A 130.94(7) . . yes
C23A Sm1 C12A 129.74(7) . . yes
C23A Sm1 C14A 85.08(7) . . yes
C23A Sm1 C15A 102.30(7) . . yes
C23A Sm1 C21A 49.03(7) . . yes
C23A Sm1 C24A 29.90(7) . . yes
C23A Sm1 C25A 48.91(7) . . yes
C24A Sm1 P1 104.05(5) . . yes
C24A Sm1 C11A 121.51(7) . . yes
C24A Sm1 C14A 90.73(7) . . yes
C24A Sm1 C15A 94.08(7) . . yes
C24A Sm1 C21A 48.82(7) . . yes
C24A Sm1 C25A 29.48(7) . . yes
C25A Sm1 P1 80.82(5) . . yes
C25A Sm1 C11A 135.60(7) . . yes
C25A Sm1 C15A 115.59(7) . . yes
C51 P1 Sm1 107.89(8) . . ?
C111 P1 Sm1 118.63(8) . . ?
C111 P1 C51 99.82(11) . . ?
C121 P1 Sm1 116.42(8) . . ?
C121 P1 C51 108.06(11) . . ?
C121 P1 C111 104.42(11) . . ?
C54 O1 Sm1 162.97(16) . 2_656 ?
P1 C51 H51A 107.1 . . ?
P1 C51 H51B 107.1 . . ?
H51A C51 H51B 106.8 . . ?
C52 C51 P1 120.95(18) . . ?
C52 C51 H51A 107.1 . . ?
C52 C51 H51B 107.1 . . ?
C51 C52 H52A 109.0 . . ?
C51 C52 H52B 109.0 . . ?
H52A C52 H52B 107.8 . . ?
C53 C52 C51 112.7(2) . . ?
C53 C52 H52A 109.0 . . ?
C53 C52 H52B 109.0 . . ?
C52 C53 H53A 108.9 . . ?
C52 C53 H53B 108.9 . . ?
H53A C53 H53B 107.7 . . ?
C54 C53 C52 113.4(2) . . ?
C54 C53 H53A 108.9 . . ?
C54 C53 H53B 108.9 . . ?
O1 C54 C53 112.4(2) . . ?
O1 C54 H54A 109.1 . . ?
O1 C54 H54B 109.1 . . ?
C53 C54 H54A 109.1 . . ?
C53 C54 H54B 109.1 . . ?
H54A C54 H54B 107.9 . . ?
H11A C11 H11B 109.5 . . ?
H11A C11 H11C 109.5 . . ?
H11B C11 H11C 109.5 . . ?
C11A C11 H11A 109.5 . . ?
C11A C11 H11B 109.5 . . ?
C11A C11 H11C 109.5 . . ?
H12A C12 H12B 109.5 . . ?
H12A C12 H12C 109.5 . . ?
H12B C12 H12C 109.5 . . ?
C12A C12 H12A 109.5 . . ?
C12A C12 H12B 109.5 . . ?
C12A C12 H12C 109.5 . . ?
H13A C13 H13B 109.5 . . ?
H13A C13 H13C 109.5 . . ?
H13B C13 H13C 109.5 . . ?
C13A C13 H13A 109.5 . . ?
C13A C13 H13B 109.5 . . ?
C13A C13 H13C 109.5 . . ?
H14A C14 H14B 109.5 . . ?
H14A C14 H14C 109.5 . . ?
H14B C14 H14C 109.5 . . ?
C14A C14 H14A 109.5 . . ?
C14A C14 H14B 109.5 . . ?
C14A C14 H14C 109.5 . . ?
H15A C15 H15B 109.5 . . ?
H15A C15 H15C 109.5 . . ?
H15B C15 H15C 109.5 . . ?
C15A C15 H15A 109.5 . . ?
C15A C15 H15B 109.5 . . ?
C15A C15 H15C 109.5 . . ?
H21A C21 H21B 109.5 . . ?
H21A C21 H21C 109.5 . . ?
H21B C21 H21C 109.5 . . ?
C21A C21 H21A 109.5 . . ?
C21A C21 H21B 109.5 . . ?
C21A C21 H21C 109.5 . . ?
H22A C22 H22B 109.5 . . ?
H22A C22 H22C 109.5 . . ?
H22B C22 H22C 109.5 . . ?
C22A C22 H22A 109.5 . . ?
C22A C22 H22B 109.5 . . ?
C22A C22 H22C 109.5 . . ?
H23A C23 H23B 109.5 . . ?
H23A C23 H23C 109.5 . . ?
H23B C23 H23C 109.5 . . ?
C23A C23 H23A 109.5 . . ?
C23A C23 H23B 109.5 . . ?
C23A C23 H23C 109.5 . . ?
H24A C24 H24B 109.5 . . ?
H24A C24 H24C 109.5 . . ?
H24B C24 H24C 109.5 . . ?
C24A C24 H24A 109.5 . . ?
C24A C24 H24B 109.5 . . ?
C24A C24 H24C 109.5 . . ?
H25A C25 H25B 109.5 . . ?
H25A C25 H25C 109.5 . . ?
H25B C25 H25C 109.5 . . ?
C25A C25 H25A 109.5 . . ?
C25A C25 H25B 109.5 . . ?
C25A C25 H25C 109.5 . . ?
C112 C111 P1 117.0(2) . . ?
C116 C111 P1 124.15(18) . . ?
C116 C111 C112 118.8(2) . . ?
C111 C112 H112 120.0 . . ?
C113 C112 C111 120.0(3) . . ?
C113 C112 H112 120.0 . . ?
C112 C113 H113 119.8 . . ?
C114 C113 C112 120.4(2) . . ?
C114 C113 H113 119.8 . . ?
C113 C114 H114 119.9 . . ?
C113 C114 C115 120.2(2) . . ?
C115 C114 H114 119.9 . . ?
C114 C115 H115 120.2 . . ?
C114 C115 C116 119.6(3) . . ?
C116 C115 H115 120.2 . . ?
C111 C116 C115 121.0(2) . . ?
C111 C116 H116 119.5 . . ?
C115 C116 H116 119.5 . . ?
C122 C121 P1 125.87(18) . . ?
C122 C121 C126 118.2(2) . . ?
C126 C121 P1 115.91(19) . . ?
C121 C122 H122 119.5 . . ?
C121 C122 C123 121.0(2) . . ?
C123 C122 H122 119.5 . . ?
C122 C123 H123 120.2 . . ?
C124 C123 C122 119.6(3) . . ?
C124 C123 H123 120.2 . . ?
C123 C124 H124 119.9 . . ?
C125 C124 C123 120.2(2) . . ?
C125 C124 H124 119.9 . . ?
C124 C125 H125 119.8 . . ?
C124 C125 C126 120.5(2) . . ?
C126 C125 H125 119.8 . . ?
C121 C126 H126 119.7 . . ?
C125 C126 C121 120.5(2) . . ?
C125 C126 H126 119.7 . . ?
C11 C11A Sm1 128.16(16) . . ?
C12A C11A Sm1 72.12(14) . . ?
C12A C11A C11 125.6(2) . . ?
C12A C11A C15A 107.3(2) . . ?
C15A C11A Sm1 75.58(14) . . ?
C15A C11A C11 125.8(2) . . ?
C12 C12A Sm1 118.79(16) . . ?
C11A C12A Sm1 78.37(13) . . ?
C11A C12A C12 126.8(2) . . ?
C11A C12A C13A 108.3(2) . . ?
C13A C12A Sm1 73.23(13) . . ?
C13A C12A C12 124.6(2) . . ?
C13 C13A Sm1 114.86(17) . . ?
C12A C13A Sm1 76.51(13) . . ?
C12A C13A C13 125.1(2) . . ?
C14A C13A Sm1 78.09(13) . . ?
C14A C13A C13 127.1(2) . . ?
C14A C13A C12A 107.6(2) . . ?
C14 C14A Sm1 128.87(17) . . ?
C13A C14A Sm1 71.96(13) . . ?
C13A C14A C14 125.7(2) . . ?
C15A C14A Sm1 77.39(13) . . ?
C15A C14A C14 124.2(2) . . ?
C15A C14A C13A 108.3(2) . . ?
C15 C15A Sm1 125.04(15) . . ?
C11A C15A Sm1 75.20(13) . . ?
C11A C15A C15 125.6(2) . . ?
C14A C15A Sm1 73.54(14) . . ?
C14A C15A C15 125.3(2) . . ?
C14A C15A C11A 108.4(2) . . ?
C21 C21A Sm1 122.33(15) . . ?
C22A C21A Sm1 72.74(14) . . ?
C22A C21A C21 124.2(2) . . ?
C22A C21A C25A 108.0(2) . . ?
C25A C21A Sm1 76.14(14) . . ?
C25A C21A C21 127.4(2) . . ?
C22 C22A Sm1 117.75(15) . . ?
C21A C22A Sm1 77.43(14) . . ?
C21A C22A C22 126.9(2) . . ?
C23A C22A Sm1 75.70(14) . . ?
C23A C22A C22 124.7(2) . . ?
C23A C22A C21A 108.2(2) . . ?
C23 C23A Sm1 123.72(16) . . ?
C22A C23A Sm1 74.35(13) . . ?
C22A C23A C23 123.6(2) . . ?
C22A C23A C24A 108.1(2) . . ?
C24A C23A Sm1 76.48(13) . . ?
C24A C23A C23 127.4(2) . . ?
C24 C24A Sm1 121.97(17) . . ?
C23A C24A Sm1 73.62(12) . . ?
C23A C24A C24 126.6(2) . . ?
C25A C24A Sm1 76.35(13) . . ?
C25A C24A C24 125.3(2) . . ?
C25A C24A C23A 107.7(2) . . ?
C25 C25A Sm1 127.18(16) . . ?
C21A C25A Sm1 74.43(13) . . ?
C21A C25A C25 126.0(2) . . ?
C21A C25A C24A 108.0(2) . . ?
C24A C25A Sm1 74.17(13) . . ?
C24A C25A C25 124.8(2) . . ?

loop_
_geom_bond_atom_site_label_1
_geom_bond_atom_site_label_2
_geom_bond_distance
_geom_bond_site_symmetry_2
_geom_bond_publ_flag
Sm1 P1 3.0457(6) . yes
Sm1 O1 2.1126(15) 2_656 yes
Sm1 C11A 2.815(2) . yes
Sm1 C12A 2.735(2) . yes
Sm1 C13A 2.693(2) . yes
Sm1 C14A 2.771(2) . yes
Sm1 C15A 2.820(2) . yes
Sm1 C21A 2.773(2) . yes
Sm1 C22A 2.713(2) . yes
Sm1 C23A 2.730(2) . yes
Sm1 C24A 2.767(2) . yes
Sm1 C25A 2.794(2) . yes
P1 C51 1.836(3) . ?
P1 C111 1.820(2) . ?
P1 C121 1.819(2) . ?
O1 Sm1 2.1126(15) 2_656 ?
O1 C54 1.395(3) . ?
C51 H51A 0.9900 . ?
C51 H51B 0.9900 . ?
C51 C52 1.537(3) . ?
C52 H52A 0.9900 . ?
C52 H52B 0.9900 . ?
C52 C53 1.526(3) . ?
C53 H53A 0.9900 . ?
C53 H53B 0.9900 . ?
C53 C54 1.515(3) . ?
C54 H54A 0.9900 . ?
C54 H54B 0.9900 . ?
C11 H11A 0.9800 . ?
C11 H11B 0.9800 . ?
C11 H11C 0.9800 . ?
C11 C11A 1.500(3) . ?
C12 H12A 0.9800 . ?
C12 H12B 0.9800 . ?
C12 H12C 0.9800 . ?
C12 C12A 1.506(3) . ?
C13 H13A 0.9800 . ?
C13 H13B 0.9800 . ?
C13 H13C 0.9800 . ?
C13 C13A 1.509(4) . ?
C14 H14A 0.9800 . ?
C14 H14B 0.9800 . ?
C14 H14C 0.9800 . ?
C14 C14A 1.511(3) . ?
C15 H15A 0.9800 . ?
C15 H15B 0.9800 . ?
C15 H15C 0.9800 . ?
C15 C15A 1.509(3) . ?
C21 H21A 0.9800 . ?
C21 H21B 0.9800 . ?
C21 H21C 0.9800 . ?
C21 C21A 1.506(3) . ?
C22 H22A 0.9800 . ?
C22 H22B 0.9800 . ?
C22 H22C 0.9800 . ?
C22 C22A 1.503(4) . ?
C23 H23A 0.9800 . ?
C23 H23B 0.9800 . ?
C23 H23C 0.9800 . ?
C23 C23A 1.507(3) . ?
C24 H24A 0.9800 . ?
C24 H24B 0.9800 . ?
C24 H24C 0.9800 . ?
C24 C24A 1.508(3) . ?
C25 H25A 0.9800 . ?
C25 H25B 0.9800 . ?
C25 H25C 0.9800 . ?
C25 C25A 1.516(3) . ?
C111 C112 1.401(3) . ?
C111 C116 1.384(4) . ?
C112 H112 0.9500 . ?
C112 C113 1.384(4) . ?
C113 H113 0.9500 . ?
C113 C114 1.379(4) . ?
C114 H114 0.9500 . ?
C114 C115 1.381(4) . ?
C115 H115 0.9500 . ?
C115 C116 1.388(3) . ?
C116 H116 0.9500 . ?
C121 C122 1.385(3) . ?
C121 C126 1.398(3) . ?
C122 H122 0.9500 . ?
C122 C123 1.387(3) . ?
C123 H123 0.9500 . ?
C123 C124 1.382(4) . ?
C124 H124 0.9500 . ?
C124 C125 1.365(4) . ?
C125 H125 0.9500 . ?
C125 C126 1.381(4) . ?
C126 H126 0.9500 . ?
C11A C12A 1.416(3) . ?
C11A C15A 1.421(3) . ?
C12A C13A 1.418(3) . ?
C13A C14A 1.414(3) . ?
C14A C15A 1.404(3) . ?
C21A C22A 1.413(3) . ?
C21A C25A 1.414(3) . ?
C22A C23A 1.407(3) . ?
C23A C24A 1.419(3) . ?
C24A C25A 1.415(3) . ?
